data_2213304
loop_
_publ_author_name
'Fowkes, Adrian'
'Harrison, William T. A.'

_publ_section_title
;
 Tris(propane-1,2-diamine-\k^2^<i>N</i>,<i>N</i>')zinc(II) dichloride
 dihydrate
;
_journal_coeditor_code FJ2009
_journal_issue 5
_journal_name_full 'Acta Crystallographica Section E'
_journal_page_first m1249
_journal_page_last m1251
_journal_paper_doi 10.1107/S1600536807014766
_journal_volume 63
_journal_year 2007
_chemical_formula_iupac '[Zn (C3 H10 N2)3] Cl2, 2H2 O'
_chemical_formula_moiety 'C9 H30 N6 Zn 2+, 2(Cl -), 2(H2 O)'
_chemical_formula_sum 'C9 H34 Cl2 N6 O2 Zn'
_chemical_formula_weight 394.69
_chemical_name_systematic
;
Tris(propane-1,2-diamine-\k^2^N,N')zinc(II) dichloride dihydrate
;
_space_group_IT_number 9
_symmetry_cell_setting monoclinic
_symmetry_space_group_name_Hall 'C -2yc'
_symmetry_space_group_name_H-M 'C 1 c 1'
_atom_sites_solution_hydrogens mixed
_atom_sites_solution_primary direct
_atom_sites_solution_secondary difmap
_audit_creation_method SHELXL-97
_cell_angle_alpha 90.00
_cell_angle_beta 90.7770(10)
_cell_angle_gamma 90.00
_cell_formula_units_Z 4
_cell_length_a 12.6384(9)
_cell_length_b 17.2427(12)
_cell_length_c 8.8721(6)
_cell_measurement_reflns_used 2649
_cell_measurement_temperature 293(2)
_cell_measurement_theta_max 25.26
_cell_measurement_theta_min 2.38
_cell_volume 1933.2(2)
_computing_cell_refinement 'SAINT (Bruker, 1999)'
_computing_data_collection 'SMART (Bruker, 1999)'
_computing_data_reduction SAINT
_computing_molecular_graphics 'ORTEP-3 (Farrugia, 1997)'
_computing_publication_material SHELXL97
_computing_structure_refinement 'SHELXL97 (Sheldrick, 1997)'
_computing_structure_solution 'SHELXS97 (Sheldrick, 1997)'
_diffrn_ambient_temperature 293(2)
_diffrn_measured_fraction_theta_full 0.990
_diffrn_measured_fraction_theta_max 0.990
_diffrn_measurement_device_type 'Bruker SMART1000 CCD'
_diffrn_measurement_method \w
_diffrn_radiation_monochromator graphite
_diffrn_radiation_source 'fine-focus sealed tube'
_diffrn_radiation_type MoK\a
_diffrn_radiation_wavelength 0.71073
_diffrn_reflns_av_R_equivalents 0.0322
_diffrn_reflns_av_sigmaI/netI 0.0510
_diffrn_reflns_limit_h_max 10
_diffrn_reflns_limit_h_min -17
_diffrn_reflns_limit_k_max 23
_diffrn_reflns_limit_k_min -24
_diffrn_reflns_limit_l_max 10
_diffrn_reflns_limit_l_min -12
_diffrn_reflns_number 8264
_diffrn_reflns_theta_full 30.03
_diffrn_reflns_theta_max 30.03
_diffrn_reflns_theta_min 2.36
_diffrn_standards_number 0
_exptl_absorpt_coefficient_mu 1.557
_exptl_absorpt_correction_T_max 0.778
_exptl_absorpt_correction_T_min 0.597
_exptl_absorpt_correction_type multi-scan
_exptl_absorpt_process_details '(SADABS; Bruker, 1999)'
_exptl_crystal_colour colourless
_exptl_crystal_density_diffrn 1.356
_exptl_crystal_density_method 'not measured'
_exptl_crystal_description block
_exptl_crystal_F_000 840
_exptl_crystal_size_max 0.37
_exptl_crystal_size_mid 0.18
_exptl_crystal_size_min 0.17
_refine_diff_density_max 0.450
_refine_diff_density_min -0.278
_refine_ls_abs_structure_details 'Flack (1983), 1152 Friedel pairs'
_refine_ls_abs_structure_Flack 0.190(17)
_refine_ls_extinction_method none
_refine_ls_goodness_of_fit_ref 0.966
_refine_ls_hydrogen_treatment constr
_refine_ls_matrix_type full
_refine_ls_number_parameters 185
_refine_ls_number_reflns 3984
_refine_ls_number_restraints 2
_refine_ls_restrained_S_all 0.966
_refine_ls_R_factor_all 0.0588
_refine_ls_R_factor_gt 0.0416
_refine_ls_shift/su_max 0.002
_refine_ls_shift/su_mean 0.000
_refine_ls_structure_factor_coef Fsqd
_refine_ls_weighting_details 'calc w=1/[\s^2^(Fo^2^)+(0.0534P)^2^] where P=(Fo^2^+2Fc^2^)/3'
_refine_ls_weighting_scheme calc
_refine_ls_wR_factor_gt 0.0967
_refine_ls_wR_factor_ref 0.1017
_reflns_number_gt 3019
_reflns_number_total 3984
_reflns_threshold_expression I>2\s(I)
_cod_data_source_file fj2009.cif
_cod_data_source_block I
_cod_depositor_comments
;
The following automatic conversions were performed:

'_atom_sites_solution_hydrogens' value 'difmap and geom' was changed
to 'mixed'.

Automatic conversion script
Id: cif_fix_values 6452 2018-10-05 10:23:21Z andrius 
;
_cod_original_sg_symbol_H-M 'C c'
_cod_database_code 2213304
_cod_database_fobs_code 2213304

loop_
_symmetry_equiv_pos_as_xyz
'x, y, z'
'x, -y, z+1/2'
'x+1/2, y+1/2, z'
'x+1/2, -y+1/2, z+1/2'

loop_
_atom_site_type_symbol
_atom_site_label
_atom_site_fract_x
_atom_site_fract_y
_atom_site_fract_z
_atom_site_U_iso_or_equiv
_atom_site_adp_type
_atom_site_calc_flag
_atom_site_refinement_flags
_atom_site_occupancy
Zn Zn1 0.15068(4) 0.19751(2) 0.16002(4) 0.03674(12) Uani d . 1
N N1 0.2977(4) 0.2017(2) 0.0287(5) 0.0523(12) Uani d . 1
H H1 0.2824 0.2008 -0.0706 0.063 Uiso calc R 1
H H2 0.3337 0.2455 0.0497 0.063 Uiso calc R 1
N N2 0.2455(3) 0.1092(3) 0.2807(5) 0.0500(11) Uani d . 1
H H3 0.2381 0.1144 0.3809 0.060 Uiso calc R 1
H H4 0.2242 0.0612 0.2539 0.060 Uiso calc R 1
C C1 0.3615(4) 0.1335(3) 0.0708(6) 0.0542(13) Uani d . 1
H H5 0.4341 0.1411 0.0398 0.065 Uiso calc R 1
H H6 0.3340 0.0879 0.0196 0.065 Uiso calc R 1
C C2 0.3585(4) 0.1213(3) 0.2385(6) 0.0504(12) Uani d . 1
H H7 0.3849 0.1683 0.2887 0.061 Uiso calc R 1
C C3 0.4280(5) 0.0527(4) 0.2868(8) 0.0848(19) Uani d . 1
H H8 0.4206 0.0440 0.3930 0.127 Uiso calc R 1
H H9 0.5006 0.0640 0.2652 0.127 Uiso calc R 1
H H10 0.4063 0.0071 0.2325 0.127 Uiso calc R 1
N N3 0.0868(4) 0.3017(2) 0.0502(5) 0.0497(11) Uani d . 1
H H11 0.1083 0.3040 -0.0460 0.060 Uiso calc R 1
H H12 0.0156 0.3005 0.0502 0.060 Uiso calc R 1
N N4 0.2025(4) 0.2872(2) 0.3223(5) 0.0489(11) Uani d . 1
H H13 0.1975 0.2693 0.4173 0.059 Uiso calc R 1
H H14 0.2703 0.3004 0.3059 0.059 Uiso calc R 1
C C4 0.1260(4) 0.3713(3) 0.1354(6) 0.0572(14) Uani d . 1
H H15 0.1953 0.3857 0.0993 0.069 Uiso calc R 1
H H16 0.0783 0.4145 0.1175 0.069 Uiso calc R 1
C C5 0.1327(4) 0.3549(3) 0.3001(5) 0.0512(11) Uani d . 1
H H17 0.0618 0.3395 0.3319 0.061 Uiso calc R 1
C C6 0.1649(5) 0.4231(3) 0.3949(7) 0.0716(16) Uani d . 1
H H18 0.1680 0.4080 0.4990 0.107 Uiso calc R 1
H H19 0.1141 0.4641 0.3820 0.107 Uiso calc R 1
H H20 0.2333 0.4410 0.3644 0.107 Uiso calc R 1
N N5 0.0764(4) 0.1135(3) 0.0091(5) 0.0530(11) Uani d . 1
H H21 0.0741 0.1324 -0.0854 0.064 Uiso calc R 1
H H22 0.1144 0.0693 0.0087 0.064 Uiso calc R 1
N N6 0.0037(4) 0.1724(3) 0.2831(5) 0.0504(11) Uani d . 1
H H23 0.0175 0.1697 0.3828 0.060 Uiso calc R 1
H H24 -0.0439 0.2105 0.2669 0.060 Uiso calc R 1
C C7 -0.0327(5) 0.0973(3) 0.0612(6) 0.0571(14) Uani d . 1
H H25 -0.0553 0.0471 0.0232 0.069 Uiso calc R 1
H H26 -0.0805 0.1362 0.0202 0.069 Uiso calc R 1
C C8 -0.0395(4) 0.0975(3) 0.2286(6) 0.0507(12) Uani d . 1
H H27 0.0064 0.0561 0.2675 0.061 Uiso calc R 1
C C9 -0.1489(5) 0.0813(4) 0.2779(8) 0.0782(17) Uani d . 1
H H28 -0.1518 0.0840 0.3859 0.117 Uiso calc R 1
H H29 -0.1695 0.0304 0.2452 0.117 Uiso calc R 1
H H30 -0.1963 0.1190 0.2347 0.117 Uiso calc R 1
Cl Cl1 0.44920(12) 0.35064(9) 0.16614(16) 0.0630(4) Uani d . 1
Cl Cl2 0.82637(11) 0.31616(9) 0.14336(16) 0.0610(4) Uani d . 1
O O1 0.6597(4) 0.4532(2) 0.1305(5) 0.0809(14) Uani d . 1
H H31 0.6006 0.4251 0.1404 0.097 Uiso d R 1
H H32 0.7073 0.4143 0.1341 0.097 Uiso d R 1
O O2 0.6187(4) 0.2166(2) 0.2024(5) 0.0843(13) Uani d . 1
H H33 0.5701 0.2546 0.1922 0.101 Uiso d R 1
H H34 0.6777 0.2445 0.1859 0.101 Uiso d R 1

loop_
_atom_site_aniso_label
_atom_site_aniso_U_11
_atom_site_aniso_U_22
_atom_site_aniso_U_33
_atom_site_aniso_U_12
_atom_site_aniso_U_13
_atom_site_aniso_U_23
Zn1 0.0343(2) 0.0407(2) 0.0352(2) 0.0012(3) -0.00068(15) 0.0019(3)
N1 0.048(3) 0.072(3) 0.036(2) -0.004(2) 0.0045(18) 0.0002(19)
N2 0.052(3) 0.057(3) 0.041(2) 0.006(2) 0.0018(19) 0.0009(18)
C1 0.053(3) 0.057(3) 0.053(3) 0.014(3) 0.008(2) 0.002(2)
C2 0.033(3) 0.060(3) 0.059(3) 0.011(2) -0.003(2) 0.002(2)
C3 0.062(4) 0.099(5) 0.093(5) 0.026(3) -0.012(3) 0.017(4)
N3 0.048(3) 0.069(3) 0.032(2) 0.005(2) 0.0008(18) 0.0057(18)
N4 0.053(3) 0.056(2) 0.038(2) 0.0064(18) 0.0002(19) 0.0080(17)
C4 0.064(4) 0.040(2) 0.069(4) 0.001(2) -0.002(3) 0.013(2)
C5 0.049(3) 0.052(3) 0.053(3) 0.006(2) 0.004(2) -0.001(2)
C6 0.077(4) 0.053(3) 0.084(4) 0.007(3) -0.012(3) -0.009(3)
N5 0.056(3) 0.063(3) 0.039(2) 0.002(2) -0.006(2) -0.0029(19)
N6 0.051(3) 0.057(3) 0.043(2) 0.002(2) 0.0037(19) 0.0064(19)
C7 0.052(4) 0.065(3) 0.053(3) -0.011(3) -0.009(2) -0.007(2)
C8 0.049(3) 0.049(3) 0.054(3) -0.013(2) 0.001(2) 0.007(2)
C9 0.058(4) 0.092(4) 0.085(4) -0.025(3) 0.014(3) 0.010(3)
Cl1 0.0502(8) 0.0807(10) 0.0579(8) -0.0081(7) -0.0025(6) -0.0049(7)
Cl2 0.0456(8) 0.0802(9) 0.0573(8) 0.0112(6) 0.0017(6) 0.0096(7)
O1 0.070(3) 0.0533(19) 0.120(4) 0.004(2) 0.011(3) 0.006(2)
O2 0.074(3) 0.075(3) 0.104(4) 0.004(2) 0.008(2) -0.004(2)

loop_
_atom_type_symbol
_atom_type_description
_atom_type_scat_dispersion_real
_atom_type_scat_dispersion_imag
_atom_type_scat_source
C C 0.0033 0.0016 'International Tables Vol C Tables 4.2.6.8 and 6.1.1.4'
H H 0.0000 0.0000 'International Tables Vol C Tables 4.2.6.8 and 6.1.1.4'
N N 0.0061 0.0033 'International Tables Vol C Tables 4.2.6.8 and 6.1.1.4'
Cl Cl 0.1484 0.1585 'International Tables Vol C Tables 4.2.6.8 and 6.1.1.4'
Zn Zn 0.2839 1.4301 'International Tables Vol C Tables 4.2.6.8 and 6.1.1.4'
O O 0.0106 0.0060 'International Tables Vol C Tables 4.2.6.8 and 6.1.1.4'

loop_
_geom_angle_atom_site_label_1
_geom_angle_atom_site_label_2
_geom_angle_atom_site_label_3
_geom_angle
_geom_angle_publ_flag
N5 Zn1 N3 96.84(17) ?
N5 Zn1 N4 171.74(19) ?
N3 Zn1 N4 79.63(16) y
N5 Zn1 N2 93.77(14) ?
N3 Zn1 N2 167.30(18) ?
N4 Zn1 N2 90.72(17) ?
N5 Zn1 N1 93.22(16) ?
N3 Zn1 N1 92.65(17) ?
N4 Zn1 N1 94.40(17) ?
N2 Zn1 N1 79.79(17) y
N5 Zn1 N6 79.36(17) y
N3 Zn1 N6 94.20(18) ?
N4 Zn1 N6 93.38(17) ?
N2 Zn1 N6 94.59(16) ?
N1 Zn1 N6 170.44(16) ?
C1 N1 Zn1 107.6(3) ?
C1 N1 H1 110.2 ?
Zn1 N1 H1 110.2 ?
C1 N1 H2 110.2 ?
Zn1 N1 H2 110.2 ?
H1 N1 H2 108.5 ?
C2 N2 Zn1 107.2(3) ?
C2 N2 H3 110.3 ?
Zn1 N2 H3 110.3 ?
C2 N2 H4 110.3 ?
Zn1 N2 H4 110.3 ?
H3 N2 H4 108.5 ?
N1 C1 C2 109.9(4) ?
N1 C1 H5 109.7 ?
C2 C1 H5 109.7 ?
N1 C1 H6 109.7 ?
C2 C1 H6 109.7 ?
H5 C1 H6 108.2 ?
N2 C2 C1 107.7(4) ?
N2 C2 C3 111.5(5) ?
C1 C2 C3 111.3(5) ?
N2 C2 H7 108.8 ?
C1 C2 H7 108.8 ?
C3 C2 H7 108.8 ?
C2 C3 H8 109.5 ?
C2 C3 H9 109.5 ?
H8 C3 H9 109.5 ?
C2 C3 H10 109.5 ?
H8 C3 H10 109.5 ?
H9 C3 H10 109.5 ?
C4 N3 Zn1 108.3(3) ?
C4 N3 H11 110.0 ?
Zn1 N3 H11 110.0 ?
C4 N3 H12 110.0 ?
Zn1 N3 H12 110.0 ?
H11 N3 H12 108.4 ?
C5 N4 Zn1 107.2(3) ?
C5 N4 H13 110.3 ?
Zn1 N4 H13 110.3 ?
C5 N4 H14 110.3 ?
Zn1 N4 H14 110.3 ?
H13 N4 H14 108.5 ?
C5 C4 N3 111.0(4) ?
C5 C4 H15 109.4 ?
N3 C4 H15 109.4 ?
C5 C4 H16 109.4 ?
N3 C4 H16 109.4 ?
H15 C4 H16 108.0 ?
N4 C5 C4 107.9(4) ?
N4 C5 C6 112.8(4) ?
C4 C5 C6 114.4(4) ?
N4 C5 H17 107.1 ?
C4 C5 H17 107.1 ?
C6 C5 H17 107.1 ?
C5 C6 H18 109.5 ?
C5 C6 H19 109.5 ?
H18 C6 H19 109.5 ?
C5 C6 H20 109.5 ?
H18 C6 H20 109.5 ?
H19 C6 H20 109.5 ?
C7 N5 Zn1 109.1(3) ?
C7 N5 H21 109.9 ?
Zn1 N5 H21 109.9 ?
C7 N5 H22 109.9 ?
Zn1 N5 H22 109.9 ?
H21 N5 H22 108.3 ?
C8 N6 Zn1 108.5(3) ?
C8 N6 H23 110.0 ?
Zn1 N6 H23 110.0 ?
C8 N6 H24 110.0 ?
Zn1 N6 H24 110.0 ?
H23 N6 H24 108.4 ?
N5 C7 C8 112.1(4) ?
N5 C7 H25 109.2 ?
C8 C7 H25 109.2 ?
N5 C7 H26 109.2 ?
C8 C7 H26 109.2 ?
H25 C7 H26 107.9 ?
N6 C8 C9 114.1(5) ?
N6 C8 C7 107.6(4) ?
C9 C8 C7 111.1(5) ?
N6 C8 H27 107.9 ?
C9 C8 H27 107.9 ?
C7 C8 H27 107.9 ?
C8 C9 H28 109.5 ?
C8 C9 H29 109.5 ?
H28 C9 H29 109.5 ?
C8 C9 H30 109.5 ?
H28 C9 H30 109.5 ?
H29 C9 H30 109.5 ?
H31 O1 H32 98.8 ?
H33 O2 H34 99.3 ?

loop_
_geom_bond_atom_site_label_1
_geom_bond_atom_site_label_2
_geom_bond_distance
_geom_bond_publ_flag
Zn1 N5 2.177(4) y
Zn1 N3 2.193(4) y
Zn1 N4 2.206(4) y
Zn1 N2 2.207(4) y
Zn1 N1 2.207(5) y
Zn1 N6 2.211(4) y
N1 C1 1.472(6) ?
N1 H1 0.9000 ?
N1 H2 0.9000 ?
N2 C2 1.496(6) ?
N2 H3 0.9000 ?
N2 H4 0.9000 ?
C1 C2 1.504(7) ?
C1 H5 0.9700 ?
C1 H6 0.9700 ?
C2 C3 1.531(7) ?
C2 H7 0.9800 ?
C3 H8 0.9600 ?
C3 H9 0.9600 ?
C3 H10 0.9600 ?
N3 C4 1.498(6) ?
N3 H11 0.9000 ?
N3 H12 0.9000 ?
N4 C5 1.476(6) ?
N4 H13 0.9000 ?
N4 H14 0.9000 ?
C4 C5 1.489(7) ?
C4 H15 0.9700 ?
C4 H16 0.9700 ?
C5 C6 1.499(7) ?
C5 H17 0.9800 ?
C6 H18 0.9600 ?
C6 H19 0.9600 ?
C6 H20 0.9600 ?
N5 C7 1.487(7) ?
N5 H21 0.9000 ?
N5 H22 0.9000 ?
N6 C8 1.480(6) ?
N6 H23 0.9000 ?
N6 H24 0.9000 ?
C7 C8 1.488(7) ?
C7 H25 0.9700 ?
C7 H26 0.9700 ?
C8 C9 1.484(8) ?
C8 H27 0.9800 ?
C9 H28 0.9600 ?
C9 H29 0.9600 ?
C9 H30 0.9600 ?
O1 H31 0.8954 ?
O1 H32 0.9005 ?
O2 H33 0.9009 ?
O2 H34 0.9006 ?

loop_
_geom_hbond_atom_site_label_D
_geom_hbond_atom_site_label_H
_geom_hbond_atom_site_label_A
_geom_hbond_site_symmetry_A
_geom_hbond_distance_DH
_geom_hbond_distance_HA
_geom_hbond_distance_DA
_geom_hbond_angle_DHA
N1 H1 Cl2 4_454 0.90 2.62 3.457(5) 155
N1 H2 Cl1 . 0.90 2.54 3.419(5) 166
N2 H3 Cl2 4_455 0.90 2.83 3.601(5) 144
N2 H4 O1 3_445 0.90 2.30 3.185(6) 166
N3 H11 O2 4_454 0.90 2.27 3.133(6) 162
N3 H12 Cl2 1_455 0.90 2.56 3.414(5) 160
N4 H14 Cl1 . 0.90 2.73 3.599(5) 162
N5 H21 Cl1 4_454 0.90 2.71 3.477(5) 144
N5 H22 O1 3_445 0.90 2.34 3.143(6) 148
N6 H23 Cl1 4_455 0.90 2.69 3.499(5) 150
N6 H24 Cl2 1_455 0.90 2.68 3.553(5) 165
O1 H31 Cl1 . 0.90 2.32 3.214(5) 179
O1 H32 Cl2 . 0.90 2.27 3.166(5) 180
O2 H33 Cl1 . 0.90 2.26 3.164(5) 180
O2 H34 Cl2 . 0.90 2.29 3.186(5) 180

loop_
_geom_torsion_atom_site_label_1
_geom_torsion_atom_site_label_2
_geom_torsion_atom_site_label_3
_geom_torsion_atom_site_label_4
_geom_torsion
N5 Zn1 N1 C1 -80.2(4)
N3 Zn1 N1 C1 -177.2(3)
N4 Zn1 N1 C1 103.0(3)
N2 Zn1 N1 C1 13.1(4)
N5 Zn1 N2 C2 109.9(3)
N3 Zn1 N2 C2 -36.8(9)
N4 Zn1 N2 C2 -77.0(3)
N1 Zn1 N2 C2 17.4(3)
N6 Zn1 N2 C2 -170.4(3)
Zn1 N1 C1 C2 -42.3(5)
Zn1 N2 C2 C1 -44.8(4)
Zn1 N2 C2 C3 -167.2(4)
N1 C1 C2 N2 59.8(6)
N1 C1 C2 C3 -177.7(5)
N5 Zn1 N3 C4 179.4(3)
N4 Zn1 N3 C4 6.9(3)
N2 Zn1 N3 C4 -34.1(10)
N1 Zn1 N3 C4 -87.0(4)
N6 Zn1 N3 C4 99.6(3)
N3 Zn1 N4 C5 22.1(3)
N2 Zn1 N4 C5 -166.2(3)
N1 Zn1 N4 C5 114.0(3)
N6 Zn1 N4 C5 -71.6(3)
Zn1 N3 C4 C5 -35.8(5)
Zn1 N4 C5 C4 -47.8(4)
Zn1 N4 C5 C6 -175.2(4)
N3 C4 C5 N4 57.1(6)
N3 C4 C5 C6 -176.5(4)
N3 Zn1 N5 C7 -84.8(4)
N2 Zn1 N5 C7 102.1(4)
N1 Zn1 N5 C7 -177.9(4)
N6 Zn1 N5 C7 8.2(3)
N5 Zn1 N6 C8 19.8(3)
N3 Zn1 N6 C8 116.0(3)
N4 Zn1 N6 C8 -164.2(3)
N2 Zn1 N6 C8 -73.2(3)
Zn1 N5 C7 C8 -36.0(5)
Zn1 N6 C8 C9 -168.0(4)
Zn1 N6 C8 C7 -44.2(5)
N5 C7 C8 N6 54.4(6)
N5 C7 C8 C9 180.0(5)
